data_2011157
loop_
_publ_author_name
'Zou, Xiaodong'
'Dadachov, Mike S.'

_publ_section_title
;
 K~2~TiSi~3~O~9~&#x00B7;H~2~O
;
_journal_issue 7
_journal_name_full 'Acta Crystallographica Section C'
_journal_page_first 738
_journal_page_last 739
_journal_paper_doi 10.1107/S010827010000545X
_journal_volume 56
_journal_year 2000
_chemical_formula_iupac 'K2 Ti Si3 O9, H2O'
_chemical_formula_moiety 'K2 Ti Si3 O9, H2O'
_chemical_formula_sum 'H2 K2 O10 Si3 Ti'
_chemical_formula_weight 372.39
_chemical_name_common 'K2 Ti Si3 O9, H2O'
_chemical_name_systematic
;
dipotassium titanium trisilicate hydrate
;
_space_group_IT_number 19
_symmetry_cell_setting orthorhombic
_symmetry_space_group_name_Hall 'P 2ac 2ab'
_symmetry_space_group_name_H-M 'P 21 21 21'
_audit_creation_method SHELXL-97
_cell_angle_alpha 90.00
_cell_angle_beta 90.00
_cell_angle_gamma 90.00
_cell_formula_units_Z 4
_cell_length_a 7.1543(7)
_cell_length_b 9.9408(11)
_cell_length_c 12.9460(10)
_cell_measurement_reflns_used 1183
_cell_measurement_temperature 293(2)
_cell_measurement_theta_max 28.0
_cell_measurement_theta_min 2.5
_cell_volume 920.71(15)
_computing_cell_refinement 'CELL (Stoe & Cie, 1997)'
_computing_data_collection 'EXPOSE (Stoe & Cie, 1997)'
_computing_data_reduction 'INTEGRATE (Stoe & Cie, 1997)'
_computing_molecular_graphics 'DIAMOND (Bergerhoff, 1996)'
_computing_structure_refinement 'SHELXL97 (Sheldrick, 1997)'
_computing_structure_solution 'SHELXS97 (Sheldrick, 1997)'
_diffrn_ambient_temperature 293(2)
_diffrn_detector_area_resol_mean 6.0
_diffrn_measured_fraction_theta_full .995
_diffrn_measured_fraction_theta_max .995
_diffrn_measurement_device_type 'Stoe IPDS'
_diffrn_measurement_method Area-detector
_diffrn_radiation_monochromator graphite
_diffrn_radiation_source 'fine-focus sealed tube'
_diffrn_radiation_type MoK\a
_diffrn_radiation_wavelength .71073
_diffrn_reflns_av_R_equivalents .073
_diffrn_reflns_av_sigmaI/netI .0495
_diffrn_reflns_limit_h_max 9
_diffrn_reflns_limit_h_min -9
_diffrn_reflns_limit_k_max 13
_diffrn_reflns_limit_k_min -13
_diffrn_reflns_limit_l_max 17
_diffrn_reflns_limit_l_min -15
_diffrn_reflns_number 8937
_diffrn_reflns_theta_full 28.03
_diffrn_reflns_theta_max 28.03
_diffrn_reflns_theta_min 2.58
_exptl_absorpt_coefficient_mu 2.266
_exptl_absorpt_correction_T_max .921
_exptl_absorpt_correction_T_min .850
_exptl_absorpt_correction_type numerical
_exptl_absorpt_process_details '(XRED; Stoe & Cie, 1997)'
_exptl_crystal_colour colourless
_exptl_crystal_density_diffrn 2.686
_exptl_crystal_density_method 'not measured'
_exptl_crystal_description prism
_exptl_crystal_F_000 736
_exptl_crystal_size_max .10
_exptl_crystal_size_mid .06
_exptl_crystal_size_min .04
_refine_diff_density_max .385
_refine_diff_density_min -.590
_refine_ls_abs_structure_details 'Flack (1983)'
_refine_ls_abs_structure_Flack -.01(3)
_refine_ls_extinction_method none
_refine_ls_goodness_of_fit_ref .993
_refine_ls_hydrogen_treatment mixed
_refine_ls_matrix_type full
_refine_ls_number_parameters 151
_refine_ls_number_reflns 2215
_refine_ls_number_restraints 3
_refine_ls_restrained_S_all .994
_refine_ls_R_factor_all .036
_refine_ls_R_factor_gt .029
_refine_ls_shift/su_max .000
_refine_ls_shift/su_mean .000
_refine_ls_structure_factor_coef Fsqd
_refine_ls_weighting_details 'w = 1/[\s^2^(Fo^2^)+(0.0376P)^2^] where P = (Fo^2^+2Fc^2^)/3'
_refine_ls_weighting_scheme calc
_refine_ls_wR_factor_ref .068
_reflns_number_gt 1983
_reflns_number_total 2215
_reflns_threshold_expression I>2\s(I)
_cod_data_source_file os1103.cif
_cod_data_source_block I
_cod_database_code 2011157
_cod_database_fobs_code 2011157

loop_
_symmetry_equiv_pos_as_xyz
'x, y, z'
'-x+1/2, -y, z+1/2'
'x+1/2, -y+1/2, -z'
'-x, y+1/2, -z+1/2'

loop_
_atom_site_label
_atom_site_fract_x
_atom_site_fract_y
_atom_site_fract_z
_atom_site_U_iso_or_equiv
_atom_site_adp_type
_atom_site_calc_flag
_atom_site_refinement_flags
_atom_site_occupancy
_atom_site_disorder_assembly
_atom_site_disorder_group
_atom_site_type_symbol
Ti1 .24091(8) .45398(5) .71163(4) .00424(12) Uani d . 1 . . Ti
K1 .20469(12) .93268(9) .92120(7) .02031(19) Uani d . 1 . . K
K2 .15175(16) .79399(10) .63473(7) .0260(2) Uani d . 1 . . K
Si1 .26869(12) .46207(9) .45344(6) .00406(17) Uani d . 1 . . Si
Si2 .49308(13) .17930(9) .67332(7) .00459(18) Uani d . 1 . . Si
Si3 .08136(13) .14281(9) .66836(7) .00465(17) Uani d . 1 . . Si
O1 .4507(3) .3365(2) .69111(19) .0081(5) Uani d . 1 . . O
O2 .2992(3) .0959(2) .65008(19) .0109(5) Uani d . 1 . . O
O3 .0723(3) .3020(2) .68961(17) .0080(5) Uani d . 1 . . O
O4 .1235(3) .3372(2) .42936(19) .0105(5) Uani d . 1 . . O
O5 .0109(3) .5599(2) .73828(18) .0086(5) Uani d . 1 . . O
O6 .2553(3) .4247(2) .86425(17) .0076(4) Uani d . 1 . . O
O7 .4799(3) .3989(3) .44128(18) .0091(5) Uani d . 1 . . O
O8 .3975(3) .6140(2) .73005(18) .0091(5) Uani d . 1 . . O
O9 .2292(4) .5138(2) .56809(17) .0074(5) Uani d . 1 . . O
O10 .3756(5) .1830(3) .9343(2) .0281(7) Uani d D 1 . . O
H1 .342(7) .270(3) .909(4) .042 Uiso d D 1 . . H
H2 .474(6) .153(5) .897(4) .042 Uiso d D 1 . . H

loop_
_atom_site_aniso_label
_atom_site_aniso_U_11
_atom_site_aniso_U_22
_atom_site_aniso_U_33
_atom_site_aniso_U_12
_atom_site_aniso_U_13
_atom_site_aniso_U_23
Ti1 .0040(3) .0049(2) .0038(2) .0010(2) .0002(2) -.0005(2)
K1 .0211(4) .0207(4) .0191(4) .0011(3) -.0085(4) -.0028(3)
K2 .0395(6) .0222(4) .0163(4) .0103(4) .0074(4) .0078(4)
Si1 .0034(4) .0057(4) .0030(3) .0001(4) .0001(3) .0002(3)
Si2 .0029(4) .0059(4) .0050(4) .0018(3) .0002(3) -.0004(3)
Si3 .0030(4) .0059(4) .0051(4) -.0007(3) -.0004(3) .0001(3)
O1 .0077(11) .0068(11) .0097(12) .0001(9) .0010(9) -.0012(9)
O2 .0049(11) .0094(11) .0184(13) .0006(9) .0011(9) -.0047(10)
O3 .0054(10) .0092(11) .0093(12) -.0024(9) -.0008(9) .0004(9)
O4 .0134(12) .0105(11) .0077(11) -.0045(10) -.0052(9) .0018(9)
O5 .0083(10) .0098(11) .0078(11) .0032(10) -.0001(9) -.0020(9)
O6 .0090(11) .0096(10) .0041(9) -.0001(11) -.0004(9) -.0003(8)
O7 .0072(11) .0140(11) .0062(12) .0049(10) -.0008(9) -.0001(9)
O8 .0112(12) .0087(11) .0073(11) -.0028(9) -.0019(9) -.0008(9)
O9 .0094(12) .0095(10) .0034(10) -.0001(9) .0006(9) .0015(8)
O10 .043(2) .0221(15) .0195(14) .0142(14) .0137(13) .0073(12)

loop_
_atom_type_symbol
_atom_type_description
_atom_type_scat_dispersion_real
_atom_type_scat_dispersion_imag
_atom_type_scat_source
Ti Ti .2776 .4457 'International Tables Vol C Tables 4.2.6.8 and 6.1.1.4'
K K .2009 .2494 'International Tables Vol C Tables 4.2.6.8 and 6.1.1.4'
Si Si .0817 .0704 'International Tables Vol C Tables 4.2.6.8 and 6.1.1.4'
O O .0106 .0060 'International Tables Vol C Tables 4.2.6.8 and 6.1.1.4'
H H .0000 .0000 'International Tables Vol C Tables 4.2.6.8 and 6.1.1.4'

loop_
_geom_angle_atom_site_label_1
_geom_angle_atom_site_label_2
_geom_angle_atom_site_label_3
_geom_angle_site_symmetry_1
_geom_angle_site_symmetry_3
_geom_angle
_geom_angle_publ_flag
O1 Ti1 O9 . . 95.00(11) no
O1 Ti1 O3 . . 89.55(10) no
O9 Ti1 O3 . . 94.04(10) no
O1 Ti1 O8 . . 93.64(11) no
O9 Ti1 O8 . . 83.86(10) no
O3 Ti1 O8 . . 176.32(11) no
O1 Ti1 O5 . . 174.42(10) no
O9 Ti1 O5 . . 88.18(10) no
O3 Ti1 O5 . . 85.64(10) no
O8 Ti1 O5 . . 91.26(10) no
O1 Ti1 O6 . . 90.46(10) no
O9 Ti1 O6 . . 170.63(9) no
O3 Ti1 O6 . . 93.62(9) no
O8 Ti1 O6 . . 88.20(10) no
O5 Ti1 O6 . . 87.02(10) no
O1 Ti1 K2 . . 132.43(8) ?
O9 Ti1 K2 . . 55.96(7) ?
O3 Ti1 K2 . . 125.41(7) ?
O8 Ti1 K2 . . 50.92(8) ?
O5 Ti1 K2 . . 53.09(7) ?
O6 Ti1 K2 . . 114.91(7) ?
O1 Ti1 K1 . 4_546 125.87(7) ?
O9 Ti1 K1 . 4_546 61.91(8) ?
O3 Ti1 K1 . 4_546 48.97(7) ?
O8 Ti1 K1 . 4_546 127.38(8) ?
O5 Ti1 K1 . 4_546 52.02(7) ?
O6 Ti1 K1 . 4_546 120.32(7) ?
K2 Ti1 K1 . 4_546 76.51(3) ?
O1 Ti1 K2 . 4_546 113.38(8) ?
O9 Ti1 K2 . 4_546 126.53(8) ?
O3 Ti1 K2 . 4_546 45.17(7) ?
O8 Ti1 K2 . 4_546 134.42(7) ?
O5 Ti1 K2 . 4_546 61.11(7) ?
O6 Ti1 K2 . 4_546 57.23(7) ?
K2 Ti1 K2 . 4_546 114.19(2) ?
K1 Ti1 K2 4_546 4_546 64.73(2) ?
O3 K1 O10 4_556 1_565 140.06(9) ?
O3 K1 O5 4_556 4_556 56.62(7) ?
O10 K1 O5 1_565 4_556 83.43(9) ?
O3 K1 O7 4_556 4_656 145.29(8) ?
O10 K1 O7 1_565 4_656 73.93(9) ?
O5 K1 O7 4_556 4_656 155.85(8) ?
O3 K1 O4 4_556 2_565 83.70(7) ?
O10 K1 O4 1_565 2_565 128.93(9) ?
O5 K1 O4 4_556 2_565 130.52(7) ?
O7 K1 O4 4_656 2_565 63.13(7) ?
O3 K1 O2 4_556 2_565 117.64(8) ?
O10 K1 O2 1_565 2_565 91.67(8) ?
O5 K1 O2 4_556 2_565 138.85(8) ?
O7 K1 O2 4_656 2_565 51.96(7) ?
O4 K1 O2 2_565 2_565 83.19(7) ?
O3 K1 O1 4_556 4_656 100.74(7) ?
O10 K1 O1 1_565 4_656 87.33(8) ?
O5 K1 O1 4_556 4_656 103.41(7) ?
O7 K1 O1 4_656 4_656 67.83(7) ?
O4 K1 O1 2_565 4_656 52.36(6) ?
O2 K1 O1 2_565 4_656 117.19(7) ?
O3 K1 O4 4_556 4_556 69.36(7) ?
O10 K1 O4 1_565 4_556 123.65(8) ?
O5 K1 O4 4_556 4_556 99.90(7) ?
O7 K1 O4 4_656 4_556 99.58(7) ?
O4 K1 O4 2_565 4_556 90.82(5) ?
O2 K1 O4 2_565 4_556 50.24(7) ?
O1 K1 O4 4_656 4_556 143.14(7) ?
O3 K1 O9 4_556 4_556 56.53(7) ?
O10 K1 O9 1_565 4_556 101.42(8) ?
O5 K1 O9 4_556 4_556 53.19(6) ?
O7 K1 O9 4_656 4_556 139.17(7) ?
O4 K1 O9 2_565 4_556 129.00(7) ?
O2 K1 O9 2_565 4_556 88.40(6) ?
O1 K1 O9 4_656 4_556 152.92(7) ?
O4 K1 O9 4_556 4_556 48.42(6) ?
O3 K1 Si2 4_556 4_656 85.65(6) ?
O10 K1 Si2 1_565 4_656 112.94(7) ?
O5 K1 Si2 4_556 4_656 113.16(6) ?
O7 K1 Si2 4_656 4_656 69.73(6) ?
O4 K1 Si2 2_565 4_656 27.27(5) ?
O2 K1 Si2 2_565 4_656 106.37(5) ?
O1 K1 Si2 4_656 4_656 26.94(5) ?
O4 K1 Si2 4_556 4_656 116.62(5) ?
O9 K1 Si2 4_556 4_656 141.70(5) ?
O3 K1 Si3 4_556 2_565 131.45(6) ?
O10 K1 Si3 1_565 2_565 86.89(7) ?
O5 K1 Si3 4_556 2_565 162.31(6) ?
O7 K1 Si3 4_656 2_565 26.34(5) ?
O4 K1 Si3 2_565 2_565 66.71(5) ?
O2 K1 Si3 2_565 2_565 26.57(5) ?
O1 K1 Si3 4_656 2_565 90.85(5) ?
O4 K1 Si3 4_556 2_565 73.36(5) ?
O9 K1 Si3 4_556 2_565 114.97(5) ?
Si2 K1 Si3 4_656 2_565 84.25(3) ?
O3 K1 Ti1 4_556 4_556 32.15(5) ?
O10 K1 Ti1 1_565 4_556 111.31(8) ?
O5 K1 Ti1 4_556 4_556 33.00(5) ?
O7 K1 Ti1 4_656 4_556 169.57(6) ?
O4 K1 Ti1 2_565 4_556 115.83(5) ?
O2 K1 Ti1 2_565 4_556 117.98(5) ?
O1 K1 Ti1 4_656 4_556 120.53(5) ?
O4 K1 Ti1 4_556 4_556 69.99(5) ?
O9 K1 Ti1 4_556 4_556 32.46(4) ?
Si2 K1 Ti1 4_656 4_556 114.50(3) ?
Si3 K1 Ti1 2_565 4_556 143.25(3) ?
O10 K2 O3 2_564 4_556 139.98(10) ?
O10 K2 O8 2_564 . 122.79(9) ?
O3 K2 O8 4_556 . 91.14(7) ?
O10 K2 O5 2_564 . 120.59(10) ?
O3 K2 O5 4_556 . 55.87(7) ?
O8 K2 O5 . . 59.70(7) ?
O10 K2 O9 2_564 . 78.89(8) ?
O3 K2 O9 4_556 . 111.82(7) ?
O8 K2 O9 . . 53.87(7) ?
O5 K2 O9 . . 55.96(7) ?
O10 K2 O2 2_564 1_565 90.25(9) ?
O3 K2 O2 4_556 1_565 96.48(7) ?
O8 K2 O2 . 1_565 111.53(8) ?
O5 K2 O2 . 1_565 148.32(7) ?
O9 K2 O2 . 1_565 147.14(8) ?
O10 K2 O6 2_564 4_556 84.26(9) ?
O3 K2 O6 4_556 4_556 57.25(6) ?
O8 K2 O6 . 4_556 146.44(7) ?
O5 K2 O6 . 4_556 90.45(7) ?
O9 K2 O6 . 4_556 123.65(7) ?
O2 K2 O6 1_565 4_556 85.31(6) ?
O10 K2 O5 2_564 4_556 113.30(8) ?
O3 K2 O5 4_556 4_556 51.06(7) ?
O8 K2 O5 . 4_556 120.72(7) ?
O5 K2 O5 . 4_556 106.92(3) ?
O9 K2 O5 . 4_556 162.87(7) ?
O2 K2 O5 1_565 4_556 48.40(6) ?
O6 K2 O5 4_556 4_556 49.76(6) ?
O10 K2 Si3 2_564 4_556 138.36(9) ?
O3 K2 Si3 4_556 4_556 27.96(5) ?
O8 K2 Si3 . 4_556 72.21(6) ?
O5 K2 Si3 . 4_556 28.10(5) ?
O9 K2 Si3 . 4_556 83.95(5) ?
O2 K2 Si3 1_565 4_556 122.16(5) ?
O6 K2 Si3 4_556 4_556 74.26(5) ?
O5 K2 Si3 4_556 4_556 78.97(5) ?
O10 K2 Si3 2_564 1_565 91.49(7) ?
O3 K2 Si3 4_556 1_565 77.83(6) ?
O8 K2 Si3 . 1_565 131.58(6) ?
O5 K2 Si3 . 1_565 133.55(6) ?
O9 K2 Si3 . 1_565 169.76(5) ?
O2 K2 Si3 1_565 1_565 27.72(5) ?
O6 K2 Si3 4_556 1_565 57.93(5) ?
O5 K2 Si3 4_556 1_565 26.86(4) ?
Si3 K2 Si3 4_556 1_565 105.78(3) ?
O10 K2 Ti1 2_564 . 111.84(7) ?
O3 K2 Ti1 4_556 . 84.40(5) ?
O8 K2 Ti1 . . 32.99(5) ?
O5 K2 Ti1 . . 33.58(5) ?
O9 K2 Ti1 . . 33.05(4) ?
O2 K2 Ti1 1_565 . 144.35(6) ?
O6 K2 Ti1 4_556 . 123.10(5) ?
O5 K2 Ti1 4_556 . 132.51(5) ?
Si3 K2 Ti1 4_556 . 57.40(2) ?
Si3 K2 Ti1 1_565 . 156.65(3) ?
O10 K2 Si2 2_564 4_656 137.65(8) ?
O3 K2 Si2 4_556 4_656 81.77(6) ?
O8 K2 Si2 . 4_656 23.43(5) ?
O5 K2 Si2 . 4_656 71.35(5) ?
O9 K2 Si2 . 4_656 77.28(5) ?
O2 K2 Si2 1_565 4_656 91.20(5) ?
O6 K2 Si2 4_556 4_656 138.02(5) ?
O5 K2 Si2 4_556 4_656 98.74(5) ?
Si3 K2 Si2 4_556 4_656 72.51(3) ?
Si3 K2 Si2 1_565 4_656 108.36(3) ?
Ti1 K2 Si2 . 4_656 53.51(2) ?
O9 Si1 O6 . 2_564 114.81(12) no
O9 Si1 O7 . . 112.01(13) no
O6 Si1 O7 2_564 . 107.10(13) no
O9 Si1 O4 . . 107.89(13) no
O6 Si1 O4 2_564 . 108.75(13) no
O7 Si1 O4 . . 105.87(14) no
O9 Si1 K1 . 4_546 57.68(10) ?
O6 Si1 K1 2_564 4_546 105.40(9) ?
O7 Si1 K1 . 4_546 146.94(9) ?
O4 Si1 K1 . 4_546 57.08(9) ?
O9 Si1 K2 . 3_566 101.50(9) ?
O6 Si1 K2 2_564 3_566 54.86(9) ?
O7 Si1 K2 . 3_566 63.64(9) ?
O4 Si1 K2 . 3_566 150.53(10) ?
K1 Si1 K2 4_546 3_566 145.10(3) ?
O1 Si2 O8 . 4_646 111.80(14) no
O1 Si2 O4 . 3_556 108.76(13) no
O8 Si2 O4 4_646 3_556 108.30(13) no
O1 Si2 O2 . . 110.92(13) no
O8 Si2 O2 4_646 . 110.42(14) no
O4 Si2 O2 3_556 . 106.43(13) no
O1 Si2 K1 . 4_646 58.19(9) ?
O8 Si2 K1 4_646 4_646 104.96(10) ?
O4 Si2 K1 3_556 4_646 55.97(9) ?
O2 Si2 K1 . 4_646 144.24(10) ?
O1 Si2 K1 . 2_564 110.12(10) ?
O8 Si2 K1 4_646 2_564 138.04(10) ?
O4 Si2 K1 3_556 2_564 58.26(10) ?
O2 Si2 K1 . 2_564 50.86(9) ?
K1 Si2 K1 4_646 2_564 98.15(3) ?
O1 Si2 K2 . 4_646 74.70(9) ?
O8 Si2 K2 4_646 4_646 43.59(9) ?
O4 Si2 K2 3_556 4_646 100.59(10) ?
O2 Si2 K2 . 4_646 148.26(10) ?
K1 Si2 K2 4_646 4_646 66.22(3) ?
K1 Si2 K2 2_564 4_646 158.84(3) ?
O5 Si3 O3 4_546 . 111.10(13) no
O5 Si3 O2 4_546 . 110.67(14) no
O3 Si3 O2 . . 109.99(14) no
O5 Si3 O7 4_546 3_456 109.77(13) no
O3 Si3 O7 . 3_456 112.19(13) no
O2 Si3 O7 . 3_456 102.85(13) no
O5 Si3 K2 4_546 4_546 57.31(9) ?
O3 Si3 K2 . 4_546 54.29(9) ?
O2 Si3 K2 . 4_546 134.34(10) ?
O7 Si3 K2 3_456 4_546 122.79(10) ?
O5 Si3 K2 4_546 1_545 69.35(9) ?
O3 Si3 K2 . 1_545 173.52(10) ?
O2 Si3 K2 . 1_545 64.45(9) ?
O7 Si3 K2 3_456 1_545 73.10(9) ?
K2 Si3 K2 4_546 1_545 126.66(3) ?
O5 Si3 K1 4_546 2_564 137.06(10) ?
O3 Si3 K1 . 2_564 111.83(9) ?
O2 Si3 K1 . 2_564 54.12(9) ?
O7 Si3 K1 3_456 2_564 51.21(9) ?
K2 Si3 K1 4_546 2_564 163.99(4) ?
K2 Si3 K1 1_545 2_564 68.14(3) ?
O5 Si3 K1 4_546 4_546 113.96(10) ?
O3 Si3 K1 . 4_546 43.00(9) ?
O2 Si3 K1 . 4_546 134.13(10) ?
O7 Si3 K1 3_456 4_546 71.58(9) ?
K2 Si3 K1 4_546 4_546 67.73(3) ?
K2 Si3 K1 1_545 4_546 143.21(4) ?
K1 Si3 K1 2_564 4_546 96.75(3) ?
Si2 O1 Ti1 . . 139.26(14) ?
Si2 O1 K1 . 4_646 94.87(10) ?
Ti1 O1 K1 . 4_646 120.85(10) ?
Si3 O2 Si2 . . 129.12(16) ?
Si3 O2 K1 . 2_564 99.30(11) ?
Si2 O2 K1 . 2_564 103.78(11) ?
Si3 O2 K2 . 1_545 87.83(10) ?
Si2 O2 K2 . 1_545 139.94(13) ?
K1 O2 K2 2_564 1_545 81.07(6) ?
Si3 O3 Ti1 . . 139.59(15) ?
Si3 O3 K1 . 4_546 113.70(12) ?
Ti1 O3 K1 . 4_546 98.88(9) ?
Si3 O3 K2 . 4_546 97.76(11) ?
Ti1 O3 K2 . 4_546 104.97(10) ?
K1 O3 K2 4_546 4_546 91.40(8) ?
Si2 O4 Si1 3_456 . 126.14(15) ?
Si2 O4 K1 3_456 2_564 96.76(11) ?
Si1 O4 K1 . 2_564 115.38(12) ?
Si2 O4 K1 3_456 4_546 95.92(11) ?
Si1 O4 K1 . 4_546 97.18(11) ?
K1 O4 K1 2_564 4_546 126.80(8) ?
Si3 O5 Ti1 4_556 . 138.14(15) ?
Si3 O5 K2 4_556 . 94.59(11) ?
Ti1 O5 K2 . . 93.33(9) ?
Si3 O5 K1 4_556 4_546 123.14(13) ?
Ti1 O5 K1 . 4_546 94.97(9) ?
K2 O5 K1 . 4_546 102.12(8) ?
Si3 O5 K2 4_556 4_546 83.79(10) ?
Ti1 O5 K2 . 4_546 87.38(8) ?
K2 O5 K2 . 4_546 178.19(9) ?
K1 O5 K2 4_546 4_546 79.46(6) ?
Si1 O6 Ti1 2_565 . 126.66(13) ?
Si1 O6 K2 2_565 4_546 100.57(10) ?
Ti1 O6 K2 . 4_546 90.95(8) ?
Si1 O7 Si3 . 3_556 125.72(15) ?
Si1 O7 K1 . 4_646 127.85(12) ?
Si3 O7 K1 3_556 4_646 102.45(11) ?
Si2 O8 Ti1 4_656 . 134.31(15) ?
Si2 O8 K2 4_656 . 112.98(12) ?
Ti1 O8 K2 . . 96.09(9) ?
Si1 O9 Ti1 . . 141.17(14) ?
Si1 O9 K2 . . 127.29(11) ?
Ti1 O9 K2 . . 90.99(8) ?
Si1 O9 K1 . 4_546 97.48(11) ?
Ti1 O9 K1 . 4_546 85.63(8) ?
K2 O9 K1 . 4_546 92.45(7) ?
K2 O10 K1 2_565 1_545 96.08(10) ?

loop_
_geom_bond_atom_site_label_1
_geom_bond_atom_site_label_2
_geom_bond_site_symmetry_2
_geom_bond_distance
_geom_bond_publ_flag
Ti1 O1 . 1.920(2) yes
Ti1 O9 . 1.953(2) yes
Ti1 O3 . 1.954(2) yes
Ti1 O8 . 1.961(2) yes
Ti1 O5 . 1.984(2) yes
Ti1 O6 . 2.000(2) yes
Ti1 K2 . 3.5808(11) ?
Ti1 K1 4_546 3.6283(11) ?
Ti1 K2 4_546 3.7918(12) ?
K1 O3 4_556 2.770(3) ?
K1 O10 1_565 2.778(4) ?
K1 O5 4_556 2.871(3) ?
K1 O7 4_656 2.894(2) ?
K1 O4 2_565 2.953(3) ?
K1 O2 2_565 2.977(3) ?
K1 O1 4_656 3.017(3) ?
K1 O4 4_556 3.187(3) ?
K1 O9 4_556 3.210(3) ?
K1 Si2 4_656 3.5380(13) ?
K1 Si3 2_565 3.6255(13) ?
K1 Ti1 4_556 3.6283(11) ?
K2 O10 2_564 2.612(3) ?
K2 O3 4_556 2.784(2) ?
K2 O8 . 2.795(3) ?
K2 O5 . 2.868(3) ?
K2 O9 . 2.968(2) ?
K2 O2 1_565 3.188(3) ?
K2 O6 4_556 3.189(3) ?
K2 O5 4_556 3.324(3) ?
K2 Si3 4_556 3.3968(13) ?
K2 Si3 1_565 3.5309(13) ?
K2 Si2 4_656 3.7325(14) ?
Si1 O9 . 1.596(2) yes
Si1 O6 2_564 1.622(2) yes
Si1 O7 . 1.644(3) yes
Si1 O4 . 1.649(2) yes
Si1 K1 4_546 3.7668(13) ?
Si1 K2 3_566 3.8333(13) ?
Si2 O1 . 1.609(2) yes
Si2 O8 4_646 1.612(2) yes
Si2 O4 3_556 1.632(3) yes
Si2 O2 . 1.644(3) yes
Si2 K1 4_646 3.5380(13) ?
Si2 K1 2_564 3.7275(13) ?
Si2 K2 4_646 3.7325(14) ?
Si3 O5 4_546 1.605(2) yes
Si3 O3 . 1.607(2) yes
Si3 O2 . 1.644(3) yes
Si3 O7 3_456 1.647(3) yes
Si3 K2 4_546 3.3968(13) ?
Si3 K2 1_545 3.5309(13) ?
Si3 K1 2_564 3.6255(13) ?
Si3 K1 4_546 3.7196(12) ?
O1 K1 4_646 3.017(3) ?
O2 K1 2_564 2.977(3) ?
O2 K2 1_545 3.188(3) ?
O3 K1 4_546 2.770(3) ?
O3 K2 4_546 2.784(2) ?
O4 Si2 3_456 1.632(2) ?
O4 K1 2_564 2.953(3) ?
O4 K1 4_546 3.187(3) ?
O5 Si3 4_556 1.605(2) ?
O5 K1 4_546 2.871(3) ?
O5 K2 4_546 3.324(3) ?
O6 Si1 2_565 1.622(2) ?
O6 K2 4_546 3.189(3) ?
O7 Si3 3_556 1.647(2) ?
O7 K1 4_646 2.894(2) ?
O8 Si2 4_656 1.612(2) ?
O9 K1 4_546 3.210(3) ?
O10 K2 2_565 2.612(3) ?
O10 K1 1_545 2.778(4) ?

loop_
_geom_hbond_atom_site_label_D
_geom_hbond_atom_site_label_H
_geom_hbond_atom_site_label_A
_geom_hbond_site_symmetry_A
_geom_hbond_distance_DH
_geom_hbond_distance_HA
_geom_hbond_distance_DA
_geom_hbond_angle_DHA
_geom_hbond_publ_flag
O10 H1 O6 . .952(19) 1.760(19) 2.708(4) 174(5) no
O10 H2 O8 4_646 .908(19) 1.92(3) 2.762(4) 154(5) no
O10 H2 O9 4_646 .908(19) 2.57(4) 3.290(4) 136(4) no
